data_2018570
loop_
_publ_author_name
'Broomfield, Lewis M.'
'Bochmann, Manfred'
'Wright, Joseph A.'

_publ_section_title
;
 Tris[3,6-di-<i>tert</i>-butyl-1-(isoquinolin-1-yl)naphthalen-2-olato-\k^2^<i>N</i>,<i>O</i>]aluminium(III)
 toluene sesquisolvate
;
_journal_coeditor_code GZ3214
_journal_issue 8
_journal_name_full 'Acta Crystallographica Section C'
_journal_page_first m226
_journal_page_last m228
_journal_paper_doi 10.1107/S0108270112031952
_journal_volume 68
_journal_year 2012
_chemical_formula_iupac '[Al (C27 H28 N O)3] , 1.5C7 H8'
_chemical_formula_moiety 'C81 H84 Al N3 O3, 1.5(C7 H8)'
_chemical_formula_structural '[Al(L1)3.1,5PhMe]'
_chemical_formula_sum 'C91.5 H96 Al N3 O3'
_chemical_formula_weight 1312.70
_chemical_name_systematic
;
Tris[3,6-di-<i>tert</i>-butyl-1-(isoquinolin-1-yl)naphthalen-2-olato-
\k^2^<i>N</i>,<i>O</i>]aluminium(III) toluene sesquisolvate
;
_space_group_IT_number 2
_symmetry_cell_setting triclinic
_symmetry_space_group_name_Hall '-P 1'
_symmetry_space_group_name_H-M 'P -1'
_atom_sites_solution_hydrogens geom
_atom_sites_solution_primary direct
_atom_sites_solution_secondary difmap
_cell_angle_alpha 75.2170(10)
_cell_angle_beta 75.2620(10)
_cell_angle_gamma 74.2000(10)
_cell_formula_units_Z 2
_cell_length_a 13.0728(2)
_cell_length_b 15.9452(3)
_cell_length_c 19.4565(4)
_cell_measurement_reflns_used 60331
_cell_measurement_temperature 120(2)
_cell_measurement_theta_max 27.48
_cell_measurement_theta_min 2.91
_cell_volume 3697.98(12)
_computing_cell_refinement
;
DENZO (Otwinowski & Minor, 1997) and COLLECT (Nonius, 1998)
;
_computing_data_collection 'COLLECT (Nonius, 1998)'
_computing_data_reduction
;
DENZO (Otwinowski & Minor, 1997) and COLLECT (Nonius, 1998)
;
_computing_molecular_graphics 'ORTEP-3 (Farrugia, 1997)'
_computing_publication_material
;
SHELXL97 (Sheldrick, 2008), WinGX (Farrugia, 1999) and publCIF
(Westrip, 2010)
;
_computing_structure_refinement 'SHELXL97 (Sheldrick, 2008)'
_computing_structure_solution 'SHELXS97 (Sheldrick, 2008)'
_diffrn_ambient_temperature 120(2)
_diffrn_detector_area_resol_mean 8.25
_diffrn_measured_fraction_theta_full 0.992
_diffrn_measured_fraction_theta_max 0.992
_diffrn_measurement_device_type 'Bruker Nonius APEXII CCD area-detector diffractometer on \k-goniostat'
_diffrn_measurement_method '\f and \w'
_diffrn_radiation_monochromator '10cm confocal mirrors'
_diffrn_radiation_source 'Bruker Nonius FR591 rotating anode'
_diffrn_radiation_type MoK\a
_diffrn_radiation_wavelength 0.71073
_diffrn_reflns_av_R_equivalents 0.0740
_diffrn_reflns_av_sigmaI/netI 0.0711
_diffrn_reflns_limit_h_max 16
_diffrn_reflns_limit_h_min -16
_diffrn_reflns_limit_k_max 20
_diffrn_reflns_limit_k_min -20
_diffrn_reflns_limit_l_max 25
_diffrn_reflns_limit_l_min -25
_diffrn_reflns_number 70540
_diffrn_reflns_theta_full 27.50
_diffrn_reflns_theta_max 27.50
_diffrn_reflns_theta_min 3.01
_diffrn_standards_number 0
_exptl_absorpt_coefficient_mu 0.081
_exptl_absorpt_correction_T_max 0.9968
_exptl_absorpt_correction_T_min 0.8500
_exptl_absorpt_correction_type multi-scan
_exptl_absorpt_process_details '(SADABS; Sheldrick, 2007)'
_exptl_crystal_colour yellow
_exptl_crystal_density_diffrn 1.179
_exptl_crystal_density_method 'not measured'
_exptl_crystal_description block
_exptl_crystal_F_000 1406
_exptl_crystal_size_max 0.10
_exptl_crystal_size_mid 0.08
_exptl_crystal_size_min 0.04
_refine_diff_density_max 0.522
_refine_diff_density_min -0.373
_refine_ls_extinction_method none
_refine_ls_goodness_of_fit_ref 1.054
_refine_ls_hydrogen_treatment constr
_refine_ls_matrix_type full
_refine_ls_number_parameters 915
_refine_ls_number_reflns 16846
_refine_ls_number_restraints 0
_refine_ls_restrained_S_all 1.054
_refine_ls_R_factor_all 0.1268
_refine_ls_R_factor_gt 0.0764
_refine_ls_shift/su_max 0.000
_refine_ls_shift/su_mean 0.000
_refine_ls_structure_factor_coef Fsqd
_refine_ls_weighting_details 'calc w = 1/[\s^2^(Fo^2^)+(0.0176P)^2^+5.7694P] where P=(Fo^2^+2Fc^2^)/3'
_refine_ls_weighting_scheme calc
_refine_ls_wR_factor_gt 0.1376
_refine_ls_wR_factor_ref 0.1547
_reflns_number_gt 11372
_reflns_number_total 16846
_reflns_threshold_expression I>2\s(I)
_cod_data_source_file gz3214.cif
_cod_data_source_block I
_cod_database_code 2018570
_cod_database_fobs_code 2018570

loop_
_symmetry_equiv_pos_as_xyz
'x, y, z'
'-x, -y, -z'

loop_
_atom_site_type_symbol
_atom_site_label
_atom_site_fract_x
_atom_site_fract_y
_atom_site_fract_z
_atom_site_U_iso_or_equiv
_atom_site_adp_type
_atom_site_calc_flag
_atom_site_refinement_flags
_atom_site_occupancy
_atom_site_symmetry_multiplicity
_atom_site_disorder_assembly
_atom_site_disorder_group
Al Al1 0.79485(6) 0.07498(5) 0.21542(4) 0.01929(16) Uani d . 1 1 . .
N N1 0.81350(15) -0.05136(13) 0.19670(11) 0.0207(4) Uani d . 1 1 . .
O O1 0.92325(12) 0.07448(11) 0.14798(9) 0.0208(4) Uani d . 1 1 . .
C C1 1.01245(18) 0.01249(16) 0.15404(13) 0.0192(5) Uani d . 1 1 . .
C C2 1.11511(18) 0.03910(16) 0.13199(13) 0.0194(5) Uani d . 1 1 . .
C C3 1.20268(19) -0.01984(16) 0.15560(13) 0.0209(5) Uani d . 1 1 . .
H H3 1.2707 -0.0033 0.1418 0.025 Uiso calc R 1 1 . .
C C4 1.19593(18) -0.10524(16) 0.20013(13) 0.0205(5) Uani d . 1 1 . .
C C5 1.09940(18) -0.13577(16) 0.21254(13) 0.0199(5) Uani d . 1 1 . .
C C6 1.00881(18) -0.07736(16) 0.18268(13) 0.0191(5) Uani d . 1 1 . .
C C7 1.09617(19) -0.21937(16) 0.25994(13) 0.0211(5) Uani d . 1 1 . .
H H7 1.0324 -0.2418 0.2703 0.025 Uiso calc R 1 1 . .
C C8 1.18206(19) -0.26857(17) 0.29106(14) 0.0233(5) Uani d . 1 1 . .
H H8 1.1758 -0.3237 0.3232 0.028 Uiso calc R 1 1 . .
C C9 1.28040(19) -0.23986(17) 0.27690(13) 0.0215(5) Uani d . 1 1 . .
C C10 1.28441(19) -0.15867(16) 0.23168(13) 0.0215(5) Uani d . 1 1 . .
H H10 1.3491 -0.1376 0.2212 0.026 Uiso calc R 1 1 . .
C C11 1.1228(2) 0.13147(17) 0.08573(14) 0.0245(5) Uani d . 1 1 . .
C C12 1.0645(2) 0.20481(18) 0.12922(16) 0.0334(6) Uani d . 1 1 . .
H H12A 0.9872 0.2043 0.1444 0.050 Uiso calc R 1 1 . .
H H12B 1.0732 0.2628 0.0989 0.050 Uiso calc R 1 1 . .
H H12C 1.0959 0.1942 0.1722 0.050 Uiso calc R 1 1 . .
C C13 1.0733(2) 0.14716(19) 0.01887(15) 0.0333(6) Uani d . 1 1 . .
H H13A 1.1106 0.1001 -0.0086 0.050 Uiso calc R 1 1 . .
H H13B 1.0817 0.2050 -0.0118 0.050 Uiso calc R 1 1 . .
H H13C 0.9961 0.1464 0.0343 0.050 Uiso calc R 1 1 . .
C C14 1.2414(2) 0.1394(2) 0.05839(18) 0.0384(7) Uani d . 1 1 . .
H H14A 1.2733 0.1365 0.0996 0.058 Uiso calc R 1 1 . .
H H14B 1.2444 0.1962 0.0244 0.058 Uiso calc R 1 1 . .
H H14C 1.2821 0.0904 0.0337 0.058 Uiso calc R 1 1 . .
C C15 1.3740(2) -0.29659(17) 0.31433(14) 0.0249(5) Uani d . 1 1 . .
C C16 1.4797(2) -0.2645(2) 0.28092(16) 0.0325(6) Uani d . 1 1 . .
H H16A 1.5378 -0.3036 0.3050 0.049 Uiso calc R 1 1 . .
H H16B 1.4696 -0.2035 0.2873 0.049 Uiso calc R 1 1 . .
H H16C 1.4993 -0.2658 0.2291 0.049 Uiso calc R 1 1 . .
C C17 1.3947(2) -0.39425(18) 0.30809(17) 0.0333(6) Uani d . 1 1 . .
H H17A 1.4564 -0.4293 0.3304 0.050 Uiso calc R 1 1 . .
H H17B 1.4110 -0.3981 0.2568 0.050 Uiso calc R 1 1 . .
H H17C 1.3300 -0.4177 0.3330 0.050 Uiso calc R 1 1 . .
C C18 1.3420(2) -0.2897(2) 0.39478(15) 0.0320(6) Uani d . 1 1 . .
H H18A 1.2745 -0.3099 0.4169 0.048 Uiso calc R 1 1 . .
H H18B 1.3315 -0.2277 0.3987 0.048 Uiso calc R 1 1 . .
H H18C 1.3998 -0.3270 0.4200 0.048 Uiso calc R 1 1 . .
C C19 0.91083(18) -0.10708(16) 0.18354(13) 0.0191(5) Uani d . 1 1 . .
C C20 0.91842(19) -0.19168(16) 0.16552(13) 0.0216(5) Uani d . 1 1 . .
C C21 0.8218(2) -0.21953(17) 0.17246(14) 0.0240(5) Uani d . 1 1 . .
C C22 0.7216(2) -0.15938(18) 0.18843(14) 0.0265(6) Uani d . 1 1 . .
H H22 0.6552 -0.1762 0.1936 0.032 Uiso calc R 1 1 . .
C C23 0.72148(19) -0.07725(17) 0.19630(13) 0.0235(5) Uani d . 1 1 . .
H H23 0.6541 -0.0353 0.2018 0.028 Uiso calc R 1 1 . .
C C24 0.8274(2) -0.30369(18) 0.15812(16) 0.0312(6) Uani d . 1 1 . .
H H24 0.7627 -0.3238 0.1653 0.037 Uiso calc R 1 1 . .
C C25 0.9251(2) -0.35588(18) 0.13415(16) 0.0313(6) Uani d . 1 1 . .
H H25 0.9284 -0.4127 0.1255 0.038 Uiso calc R 1 1 . .
C C26 1.0211(2) -0.32579(18) 0.12214(15) 0.0296(6) Uani d . 1 1 . .
H H26 1.0886 -0.3613 0.1034 0.036 Uiso calc R 1 1 . .
C C27 1.0181(2) -0.24578(17) 0.13731(14) 0.0239(5) Uani d . 1 1 . .
H H27 1.0836 -0.2263 0.1288 0.029 Uiso calc R 1 1 . .
N N101 0.72309(16) 0.13318(14) 0.12381(11) 0.0214(4) Uani d . 1 1 . .
O O101 0.77769(12) 0.18817(11) 0.22871(9) 0.0206(4) Uani d . 1 1 . .
C C101 0.67893(18) 0.24122(16) 0.23548(13) 0.0196(5) Uani d . 1 1 . .
C C102 0.63538(19) 0.28567(16) 0.29604(13) 0.0220(5) Uani d . 1 1 . .
C C103 0.5306(2) 0.33407(17) 0.30276(14) 0.0248(5) Uani d . 1 1 . .
H H103 0.5027 0.3658 0.3412 0.030 Uiso calc R 1 1 . .
C C104 0.46135(19) 0.33949(16) 0.25545(14) 0.0233(5) Uani d . 1 1 . .
C C105 0.50497(19) 0.29927(16) 0.19428(13) 0.0217(5) Uani d . 1 1 . .
C C106 0.61676(19) 0.25441(16) 0.18303(13) 0.0206(5) Uani d . 1 1 . .
C C107 0.4311(2) 0.30089(17) 0.15120(14) 0.0263(6) Uani d . 1 1 . .
H H107 0.4571 0.2745 0.1096 0.032 Uiso calc R 1 1 . .
C C108 0.3232(2) 0.33963(18) 0.16842(15) 0.0277(6) Uani d . 1 1 . .
H H108 0.2766 0.3391 0.1383 0.033 Uiso calc R 1 1 . .
C C109 0.2784(2) 0.38022(17) 0.22903(14) 0.0256(6) Uani d . 1 1 . .
C C110 0.3497(2) 0.37995(17) 0.27075(14) 0.0259(6) Uani d . 1 1 . .
H H110 0.3227 0.4081 0.3113 0.031 Uiso calc R 1 1 . .
C C111 0.7017(2) 0.27560(17) 0.35351(14) 0.0243(5) Uani d . 1 1 . .
C C112 0.6438(2) 0.33767(19) 0.40696(15) 0.0326(6) Uani d . 1 1 . .
H H11A 0.6297 0.3993 0.3802 0.049 Uiso calc R 1 1 . .
H H11B 0.6898 0.3315 0.4414 0.049 Uiso calc R 1 1 . .
H H11C 0.5749 0.3219 0.4334 0.049 Uiso calc R 1 1 . .
C C113 0.8134(2) 0.29730(19) 0.31891(15) 0.0297(6) Uani d . 1 1 . .
H H11D 0.8532 0.2580 0.2849 0.045 Uiso calc R 1 1 . .
H H11E 0.8543 0.2885 0.3569 0.045 Uiso calc R 1 1 . .
H H11F 0.8039 0.3593 0.2928 0.045 Uiso calc R 1 1 . .
C C114 0.7137(2) 0.17949(18) 0.39829(15) 0.0293(6) Uani d . 1 1 . .
H H11G 0.6416 0.1670 0.4197 0.044 Uiso calc R 1 1 . .
H H11H 0.7525 0.1729 0.4370 0.044 Uiso calc R 1 1 . .
H H11I 0.7545 0.1376 0.3666 0.044 Uiso calc R 1 1 . .
C C115 0.1562(2) 0.41759(18) 0.25217(15) 0.0289(6) Uani d . 1 1 . .
C C116 0.1348(2) 0.50850(19) 0.27167(16) 0.0347(7) Uani d . 1 1 . .
H H11J 0.1681 0.5026 0.3130 0.052 Uiso calc R 1 1 . .
H H11K 0.0565 0.5318 0.2846 0.052 Uiso calc R 1 1 . .
H H11L 0.1663 0.5495 0.2300 0.052 Uiso calc R 1 1 . .
C C117 0.0946(2) 0.4268(2) 0.19240(17) 0.0374(7) Uani d . 1 1 . .
H H11M 0.1246 0.4654 0.1482 0.056 Uiso calc R 1 1 . .
H H11N 0.0177 0.4530 0.2083 0.056 Uiso calc R 1 1 . .
H H11O 0.1021 0.3680 0.1824 0.056 Uiso calc R 1 1 . .
C C118 0.1121(2) 0.3517(2) 0.31856(18) 0.0463(8) Uani d . 1 1 . .
H H11P 0.1251 0.2936 0.3057 0.069 Uiso calc R 1 1 . .
H H11Q 0.0340 0.3739 0.3343 0.069 Uiso calc R 1 1 . .
H H11R 0.1491 0.3456 0.3581 0.069 Uiso calc R 1 1 . .
C C119 0.66822(18) 0.21822(16) 0.11672(13) 0.0211(5) Uani d . 1 1 . .
C C120 0.66441(19) 0.27431(17) 0.04623(13) 0.0220(5) Uani d . 1 1 . .
C C121 0.70587(19) 0.23521(17) -0.01592(14) 0.0241(5) Uani d . 1 1 . .
C C122 0.75517(19) 0.14361(17) -0.00517(14) 0.0246(5) Uani d . 1 1 . .
H H122 0.7808 0.1144 -0.0452 0.030 Uiso calc R 1 1 . .
C C123 0.76568(19) 0.09768(17) 0.06243(14) 0.0236(5) Uani d . 1 1 . .
H H123 0.8047 0.0375 0.0678 0.028 Uiso calc R 1 1 . .
C C124 0.69999(19) 0.28941(18) -0.08573(14) 0.0263(6) Uani d . 1 1 . .
H H124 0.7232 0.2631 -0.1273 0.032 Uiso calc R 1 1 . .
C C125 0.6611(2) 0.37942(19) -0.09331(15) 0.0292(6) Uani d . 1 1 . .
H H125 0.6578 0.4153 -0.1402 0.035 Uiso calc R 1 1 . .
C C126 0.6257(2) 0.41927(18) -0.03197(15) 0.0293(6) Uani d . 1 1 . .
H H126 0.6017 0.4821 -0.0381 0.035 Uiso calc R 1 1 . .
C C127 0.6257(2) 0.36827(17) 0.03626(14) 0.0256(5) Uani d . 1 1 . .
H H127 0.5997 0.3957 0.0772 0.031 Uiso calc R 1 1 . .
N N201 0.87696(15) 0.02216(13) 0.29806(11) 0.0197(4) Uani d . 1 1 . .
O O201 0.66937(12) 0.06040(11) 0.28366(9) 0.0211(4) Uani d . 1 1 . .
C C201 0.65997(19) -0.01451(16) 0.33083(13) 0.0212(5) Uani d . 1 1 . .
C C202 0.55507(19) -0.03863(17) 0.35514(14) 0.0242(5) Uani d . 1 1 . .
C C203 0.5533(2) -0.12470(18) 0.38974(14) 0.0259(6) Uani d . 1 1 . .
H H203 0.4852 -0.1409 0.4070 0.031 Uiso calc R 1 1 . .
C C204 0.6492(2) -0.19119(17) 0.40101(14) 0.0248(5) Uani d . 1 1 . .
C C205 0.74845(19) -0.16462(17) 0.38483(13) 0.0228(5) Uani d . 1 1 . .
C C206 0.74977(19) -0.07238(16) 0.35701(13) 0.0214(5) Uani d . 1 1 . .
C C207 0.8439(2) -0.23242(17) 0.39125(14) 0.0255(6) Uani d . 1 1 . .
H H207 0.9122 -0.2165 0.3796 0.031 Uiso calc R 1 1 . .
C C208 0.8395(2) -0.31968(17) 0.41372(14) 0.0266(6) Uani d . 1 1 . .
H H208 0.9051 -0.3634 0.4164 0.032 Uiso calc R 1 1 . .
C C209 0.7397(2) -0.34748(17) 0.43326(14) 0.0260(6) Uani d . 1 1 . .
C C210 0.6469(2) -0.28247(17) 0.42666(14) 0.0260(6) Uani d . 1 1 . .
H H210 0.5790 -0.2992 0.4397 0.031 Uiso calc R 1 1 . .
C C211 0.45107(19) 0.03134(18) 0.34228(15) 0.0276(6) Uani d . 1 1 . .
C C212 0.3490(2) -0.00548(19) 0.37958(17) 0.0353(7) Uani d . 1 1 . .
H H21A 0.3481 -0.0259 0.4317 0.053 Uiso calc R 1 1 . .
H H21B 0.3496 -0.0555 0.3587 0.053 Uiso calc R 1 1 . .
H H21C 0.2842 0.0414 0.3721 0.053 Uiso calc R 1 1 . .
C C213 0.4435(2) 0.11224(19) 0.37420(17) 0.0353(7) Uani d . 1 1 . .
H H21D 0.4419 0.0933 0.4264 0.053 Uiso calc R 1 1 . .
H H21E 0.3772 0.1568 0.3659 0.053 Uiso calc R 1 1 . .
H H21F 0.5068 0.1381 0.3506 0.053 Uiso calc R 1 1 . .
C C214 0.4480(2) 0.0616(2) 0.26081(16) 0.0346(7) Uani d . 1 1 . .
H H21G 0.3802 0.1052 0.2545 0.052 Uiso calc R 1 1 . .
H H21H 0.4523 0.0101 0.2407 0.052 Uiso calc R 1 1 . .
H H21I 0.5097 0.0889 0.2355 0.052 Uiso calc R 1 1 . .
C C215 0.7421(2) -0.44679(19) 0.45816(17) 0.0342(7) Uani d . 1 1 . .
C C216 0.6292(2) -0.46525(19) 0.48021(17) 0.0371(7) Uani d . 1 1 . .
H H21J 0.5874 -0.4354 0.5202 0.056 Uiso calc R 1 1 . .
H H21K 0.6345 -0.5295 0.4960 0.056 Uiso calc R 1 1 . .
H H21L 0.5928 -0.4428 0.4388 0.056 Uiso calc R 1 1 . .
C C217 0.7983(3) -0.4841(2) 0.5235(2) 0.0549(10) Uani d . 1 1 . .
H H21M 0.7567 -0.4545 0.5637 0.082 Uiso calc R 1 1 . .
H H21N 0.8718 -0.4733 0.5099 0.082 Uiso calc R 1 1 . .
H H21O 0.8021 -0.5482 0.5387 0.082 Uiso calc R 1 1 . .
C C218 0.8066(3) -0.4944(2) 0.3963(2) 0.0572(11) Uani d . 1 1 . .
H H21P 0.8117 -0.5586 0.4128 0.086 Uiso calc R 1 1 . .
H H21Q 0.8796 -0.4826 0.3815 0.086 Uiso calc R 1 1 . .
H H21R 0.7698 -0.4726 0.3551 0.086 Uiso calc R 1 1 . .
C C219 0.84518(18) -0.03871(16) 0.35493(13) 0.0200(5) Uani d . 1 1 . .
C C220 0.90097(19) -0.06855(17) 0.41487(14) 0.0238(5) Uani d . 1 1 . .
C C221 1.0023(2) -0.04704(17) 0.40523(14) 0.0255(5) Uani d . 1 1 . .
C C222 1.0337(2) 0.01675(17) 0.34309(14) 0.0251(5) Uani d . 1 1 . .
H H222 1.1005 0.0340 0.3353 0.030 Uiso calc R 1 1 . .
C C223 0.96720(19) 0.05262(17) 0.29521(14) 0.0219(5) Uani d . 1 1 . .
H H223 0.9834 0.1013 0.2577 0.026 Uiso calc R 1 1 . .
C C224 1.0654(2) -0.08487(19) 0.45984(16) 0.0331(6) Uani d . 1 1 . .
H H224 1.1360 -0.0745 0.4521 0.040 Uiso calc R 1 1 . .
C C225 1.0249(2) -0.1359(2) 0.52305(16) 0.0358(7) Uani d . 1 1 . .
H H225 1.0682 -0.1624 0.5588 0.043 Uiso calc R 1 1 . .
C C226 0.9194(2) -0.14977(19) 0.53581(15) 0.0330(6) Uani d . 1 1 . .
H H226 0.8901 -0.1823 0.5814 0.040 Uiso calc R 1 1 . .
C C227 0.8586(2) -0.11699(17) 0.48338(14) 0.0265(6) Uani d . 1 1 . .
H H227 0.7873 -0.1267 0.4928 0.032 Uiso calc R 1 1 . .
C C301 0.9026(4) 0.4213(3) 0.0501(3) 0.0852(15) Uani d . 1 1 . .
H H30A 0.8855 0.3663 0.0474 0.128 Uiso calc R 1 1 . .
H H30B 0.9487 0.4082 0.0859 0.128 Uiso calc R 1 1 . .
H H30C 0.9409 0.4471 0.0025 0.128 Uiso calc R 1 1 . .
C C302 0.80085(15) 0.48543(14) 0.07232(12) 0.0497(9) Uani d G 1 1 . .
C C303 0.7367(2) 0.46572(13) 0.14065(11) 0.0562(10) Uani d G 1 1 . .
H H303 0.7594 0.4122 0.1734 0.067 Uiso calc R 1 1 . .
C C304 0.63942(19) 0.52424(17) 0.16104(10) 0.0629(11) Uani d G 1 1 . .
H H304 0.5956 0.5108 0.2077 0.075 Uiso calc R 1 1 . .
C C305 0.60623(15) 0.60248(15) 0.11309(13) 0.0566(10) Uani d G 1 1 . .
H H305 0.5397 0.6425 0.1270 0.068 Uiso calc R 1 1 . .
C C306 0.67035(18) 0.62220(12) 0.04476(12) 0.0510(9) Uani d G 1 1 . .
H H306 0.6477 0.6757 0.0120 0.061 Uiso calc R 1 1 . .
C C307 0.76766(16) 0.56367(15) 0.02438(9) 0.0480(8) Uani d G 1 1 . .
H H307 0.8115 0.5771 -0.0223 0.058 Uiso calc R 1 1 . .
C C401 0.4916(8) 0.8509(8) 0.0559(6) 0.045(2) Uani d P 0.50 1 A -1
H H40A 0.5536 0.8234 0.0799 0.068 Uiso calc PR 0.50 1 A -1
H H40B 0.4948 0.8185 0.0187 0.068 Uiso calc PR 0.50 1 A -1
H H40C 0.4240 0.8490 0.0919 0.068 Uiso calc PR 0.50 1 A -1
C C402 0.4953(4) 0.9453(3) 0.0215(3) 0.0356(14) Uani d PG 0.50 1 A -1
C C403 0.5125(4) 0.9987(4) 0.0619(2) 0.038(2) Uani d PG 0.50 1 A -1
H H403 0.5198 0.9754 0.1109 0.046 Uiso calc PR 0.50 1 A -1
C C404 0.5189(4) 1.0863(4) 0.0306(4) 0.0517(19) Uani d PG 0.50 1 A -1
H H404 0.5306 1.1229 0.0583 0.062 Uiso calc PR 0.50 1 A -1
C C405 0.5081(4) 1.1205(3) -0.0411(4) 0.063(4) Uani d PG 0.50 1 A -1
H H405 0.5125 1.1803 -0.0624 0.075 Uiso calc PR 0.50 1 A -1
C C406 0.4910(4) 1.0670(5) -0.0815(2) 0.053(2) Uani d PG 0.50 1 A -1
H H406 0.4836 1.0903 -0.1305 0.064 Uiso calc PR 0.50 1 A -1
C C407 0.4845(4) 0.9794(5) -0.0502(3) 0.041(2) Uani d PG 0.50 1 A -1
H H407 0.4728 0.9428 -0.0778 0.049 Uiso calc PR 0.50 1 A -1

loop_
_atom_site_aniso_label
_atom_site_aniso_U_11
_atom_site_aniso_U_22
_atom_site_aniso_U_33
_atom_site_aniso_U_12
_atom_site_aniso_U_13
_atom_site_aniso_U_23
Al1 0.0171(3) 0.0206(4) 0.0199(4) -0.0027(3) -0.0043(3) -0.0046(3)
N1 0.0188(10) 0.0231(11) 0.0195(11) -0.0034(8) -0.0049(8) -0.0034(9)
O1 0.0188(8) 0.0202(9) 0.0212(9) -0.0001(6) -0.0040(7) -0.0046(7)
C1 0.0191(11) 0.0211(12) 0.0178(12) -0.0017(9) -0.0056(9) -0.0056(10)
C2 0.0216(12) 0.0205(12) 0.0174(12) -0.0052(9) -0.0024(9) -0.0070(10)
C3 0.0184(11) 0.0231(13) 0.0228(13) -0.0067(9) -0.0029(9) -0.0065(10)
C4 0.0192(11) 0.0226(13) 0.0204(13) -0.0031(9) -0.0045(9) -0.0065(10)
C5 0.0198(11) 0.0208(12) 0.0195(12) -0.0015(9) -0.0028(9) -0.0090(10)
C6 0.0187(11) 0.0212(12) 0.0188(12) -0.0034(9) -0.0053(9) -0.0058(10)
C7 0.0209(12) 0.0231(13) 0.0217(13) -0.0070(9) -0.0051(9) -0.0056(10)
C8 0.0256(13) 0.0222(13) 0.0224(13) -0.0057(10) -0.0059(10) -0.0035(10)
C9 0.0198(12) 0.0266(13) 0.0187(12) -0.0037(10) -0.0070(9) -0.0042(10)
C10 0.0170(11) 0.0258(13) 0.0231(13) -0.0046(9) -0.0033(9) -0.0082(11)
C11 0.0232(12) 0.0224(13) 0.0268(14) -0.0080(10) -0.0050(10) 0.0002(11)
C12 0.0382(16) 0.0221(14) 0.0385(17) -0.0088(11) -0.0068(13) -0.0023(12)
C13 0.0366(15) 0.0323(16) 0.0275(15) -0.0098(12) -0.0078(12) 0.0040(12)
C14 0.0271(14) 0.0313(16) 0.0480(19) -0.0107(12) -0.0031(13) 0.0079(14)
C15 0.0229(12) 0.0271(14) 0.0249(14) -0.0049(10) -0.0084(10) -0.0024(11)
C16 0.0247(13) 0.0373(16) 0.0327(16) -0.0052(11) -0.0099(11) 0.0004(13)
C17 0.0294(14) 0.0295(15) 0.0410(17) -0.0008(11) -0.0142(12) -0.0060(13)
C18 0.0341(15) 0.0376(16) 0.0248(14) -0.0090(12) -0.0121(11) 0.0002(12)
C19 0.0212(12) 0.0216(12) 0.0147(12) -0.0044(9) -0.0071(9) -0.0008(10)
C20 0.0251(12) 0.0227(13) 0.0173(12) -0.0052(10) -0.0065(10) -0.0028(10)
C21 0.0286(13) 0.0238(13) 0.0228(13) -0.0095(10) -0.0098(10) -0.0017(11)
C22 0.0229(13) 0.0311(15) 0.0289(14) -0.0109(10) -0.0054(10) -0.0064(12)
C23 0.0185(12) 0.0308(14) 0.0223(13) -0.0057(10) -0.0052(10) -0.0059(11)
C24 0.0338(15) 0.0272(15) 0.0369(16) -0.0113(11) -0.0130(12) -0.0031(12)
C25 0.0436(16) 0.0189(13) 0.0387(17) -0.0074(11) -0.0184(13) -0.0076(12)
C26 0.0334(14) 0.0255(14) 0.0318(15) -0.0014(11) -0.0136(12) -0.0077(12)
C27 0.0261(13) 0.0238(13) 0.0239(14) -0.0051(10) -0.0099(10) -0.0038(11)
N101 0.0205(10) 0.0249(11) 0.0193(11) -0.0023(8) -0.0055(8) -0.0067(9)
O101 0.0180(8) 0.0221(9) 0.0214(9) -0.0013(6) -0.0053(7) -0.0059(7)
C101 0.0207(12) 0.0181(12) 0.0195(12) -0.0038(9) -0.0031(9) -0.0041(10)
C102 0.0242(12) 0.0217(13) 0.0215(13) -0.0050(10) -0.0071(10) -0.0044(10)
C103 0.0277(13) 0.0260(14) 0.0218(13) -0.0035(10) -0.0054(10) -0.0087(11)
C104 0.0210(12) 0.0220(13) 0.0250(14) -0.0013(10) -0.0044(10) -0.0051(11)
C105 0.0230(12) 0.0209(13) 0.0204(13) -0.0009(9) -0.0063(10) -0.0050(10)
C106 0.0211(12) 0.0193(12) 0.0196(12) -0.0012(9) -0.0030(9) -0.0052(10)
C107 0.0258(13) 0.0300(14) 0.0226(14) 0.0001(10) -0.0053(10) -0.0103(11)
C108 0.0236(13) 0.0315(15) 0.0283(14) -0.0015(10) -0.0095(11) -0.0074(12)
C109 0.0223(12) 0.0219(13) 0.0275(14) 0.0013(10) -0.0046(10) -0.0031(11)
C110 0.0268(13) 0.0252(14) 0.0244(14) 0.0012(10) -0.0040(10) -0.0111(11)
C111 0.0240(12) 0.0291(14) 0.0227(13) -0.0039(10) -0.0064(10) -0.0105(11)
C112 0.0361(15) 0.0382(16) 0.0285(15) -0.0023(12) -0.0093(12) -0.0186(13)
C113 0.0276(14) 0.0369(16) 0.0302(15) -0.0088(11) -0.0097(11) -0.0110(12)
C114 0.0321(14) 0.0317(15) 0.0267(15) -0.0054(11) -0.0107(11) -0.0072(12)
C115 0.0231(13) 0.0295(15) 0.0310(15) -0.0018(10) -0.0038(11) -0.0066(12)
C116 0.0283(14) 0.0363(16) 0.0366(17) 0.0015(12) -0.0057(12) -0.0122(13)
C117 0.0258(14) 0.0400(17) 0.0471(19) 0.0027(12) -0.0124(13) -0.0157(14)
C118 0.0327(16) 0.0441(19) 0.049(2) -0.0078(13) -0.0006(14) 0.0052(16)
C119 0.0173(11) 0.0240(13) 0.0228(13) -0.0008(9) -0.0059(9) -0.0082(10)
C120 0.0188(12) 0.0261(13) 0.0211(13) -0.0025(10) -0.0061(9) -0.0054(10)
C121 0.0204(12) 0.0313(14) 0.0223(13) -0.0041(10) -0.0045(10) -0.0097(11)
C122 0.0231(12) 0.0313(14) 0.0219(13) -0.0023(10) -0.0056(10) -0.0126(11)
C123 0.0242(12) 0.0233(13) 0.0234(13) -0.0005(10) -0.0067(10) -0.0081(11)
C124 0.0217(12) 0.0361(15) 0.0202(13) -0.0027(11) -0.0040(10) -0.0082(11)
C125 0.0241(13) 0.0349(15) 0.0236(14) -0.0037(11) -0.0047(10) -0.0004(12)
C126 0.0291(14) 0.0271(14) 0.0296(15) -0.0025(11) -0.0077(11) -0.0042(12)
C127 0.0252(13) 0.0274(14) 0.0248(14) -0.0014(10) -0.0072(10) -0.0088(11)
N201 0.0180(10) 0.0214(11) 0.0195(11) -0.0029(8) -0.0034(8) -0.0055(9)
O201 0.0186(8) 0.0229(9) 0.0212(9) -0.0039(7) -0.0042(7) -0.0035(7)
C201 0.0234(12) 0.0226(13) 0.0195(13) -0.0067(10) -0.0038(10) -0.0062(10)
C202 0.0193(12) 0.0287(14) 0.0255(14) -0.0057(10) -0.0042(10) -0.0068(11)
C203 0.0212(12) 0.0335(15) 0.0260(14) -0.0101(10) -0.0011(10) -0.0105(12)
C204 0.0258(13) 0.0254(14) 0.0242(14) -0.0063(10) -0.0048(10) -0.0059(11)
C205 0.0233(12) 0.0276(14) 0.0181(13) -0.0059(10) -0.0038(10) -0.0057(10)
C206 0.0201(12) 0.0247(13) 0.0189(13) -0.0064(10) -0.0022(9) -0.0038(10)
C207 0.0226(12) 0.0288(14) 0.0256(14) -0.0072(10) -0.0038(10) -0.0054(11)
C208 0.0267(13) 0.0249(14) 0.0269(14) -0.0026(10) -0.0056(11) -0.0059(11)
C209 0.0295(13) 0.0247(14) 0.0239(14) -0.0077(10) -0.0022(10) -0.0062(11)
C210 0.0257(13) 0.0269(14) 0.0280(14) -0.0112(10) -0.0018(10) -0.0075(11)
C211 0.0182(12) 0.0295(14) 0.0340(15) -0.0054(10) -0.0050(10) -0.0046(12)
C212 0.0222(13) 0.0344(16) 0.0462(18) -0.0056(11) -0.0012(12) -0.0088(14)
C213 0.0241(14) 0.0324(16) 0.0488(19) -0.0038(11) -0.0020(12) -0.0148(14)
C214 0.0239(13) 0.0395(17) 0.0396(17) -0.0036(12) -0.0117(12) -0.0050(13)
C215 0.0328(15) 0.0263(15) 0.0431(18) -0.0081(11) -0.0029(13) -0.0091(13)
C216 0.0378(16) 0.0250(15) 0.0455(18) -0.0098(12) 0.0018(13) -0.0087(13)
C217 0.059(2) 0.0387(19) 0.066(2) -0.0211(16) -0.0258(18) 0.0149(17)
C218 0.051(2) 0.0401(19) 0.079(3) -0.0191(16) 0.0224(18) -0.0340(19)
C219 0.0198(11) 0.0203(12) 0.0193(12) -0.0012(9) -0.0040(9) -0.0064(10)
C220 0.0235(12) 0.0235(13) 0.0242(14) -0.0020(10) -0.0059(10) -0.0069(11)
C221 0.0265(13) 0.0290(14) 0.0232(13) -0.0051(10) -0.0096(10) -0.0055(11)
C222 0.0231(12) 0.0313(14) 0.0235(14) -0.0088(10) -0.0058(10) -0.0060(11)
C223 0.0221(12) 0.0234(13) 0.0215(13) -0.0071(10) -0.0025(10) -0.0062(10)
C224 0.0305(14) 0.0392(17) 0.0331(16) -0.0084(12) -0.0143(12) -0.0047(13)
C225 0.0381(16) 0.0393(17) 0.0313(16) -0.0040(13) -0.0191(13) -0.0018(13)
C226 0.0450(17) 0.0325(16) 0.0210(14) -0.0100(12) -0.0086(12) -0.0009(12)
C227 0.0287(13) 0.0270(14) 0.0234(14) -0.0076(11) -0.0042(10) -0.0039(11)
C301 0.089(3) 0.076(3) 0.098(4) 0.015(2) -0.043(3) -0.043(3)
C302 0.056(2) 0.052(2) 0.052(2) -0.0086(16) -0.0236(17) -0.0192(18)
C303 0.078(3) 0.048(2) 0.052(2) -0.0260(19) -0.029(2) 0.0012(18)
C304 0.065(3) 0.075(3) 0.054(2) -0.033(2) -0.0050(19) -0.012(2)
C305 0.0426(19) 0.068(3) 0.068(3) -0.0147(17) -0.0050(18) -0.031(2)
C306 0.053(2) 0.055(2) 0.051(2) -0.0148(17) -0.0163(17) -0.0106(18)
C307 0.052(2) 0.059(2) 0.0331(18) -0.0140(17) -0.0123(15) -0.0035(16)
C401 0.038(5) 0.052(6) 0.041(4) -0.008(3) 0.001(3) -0.014(5)
C402 0.021(3) 0.044(4) 0.041(4) -0.006(3) -0.008(2) -0.006(3)
C403 0.017(4) 0.052(6) 0.043(5) 0.002(3) -0.009(3) -0.013(4)
C404 0.026(3) 0.050(4) 0.086(6) -0.009(3) -0.010(3) -0.026(4)
C405 0.019(4) 0.057(9) 0.096(10) -0.015(4) -0.002(4) 0.010(6)
C406 0.027(3) 0.059(5) 0.059(5) -0.009(3) -0.006(3) 0.011(4)
C407 0.034(5) 0.059(6) 0.036(4) -0.013(4) -0.015(4) -0.007(4)

loop_
_atom_type_symbol
_atom_type_description
_atom_type_scat_dispersion_real
_atom_type_scat_dispersion_imag
_atom_type_scat_source
C C 0.0033 0.0016 'International Tables Vol C Tables 4.2.6.8 and 6.1.1.4'
H H 0.0000 0.0000 'International Tables Vol C Tables 4.2.6.8 and 6.1.1.4'
N N 0.0061 0.0033 'International Tables Vol C Tables 4.2.6.8 and 6.1.1.4'
O O 0.0106 0.0060 'International Tables Vol C Tables 4.2.6.8 and 6.1.1.4'
Al Al 0.0645 0.0514 'International Tables Vol C Tables 4.2.6.8 and 6.1.1.4'

loop_
_geom_angle_atom_site_label_1
_geom_angle_atom_site_label_2
_geom_angle_atom_site_label_3
_geom_angle
_geom_angle_publ_flag
O101 Al1 O1 95.49(8) ?
O101 Al1 O201 91.48(8) ?
O1 Al1 O201 172.89(9) ?
O101 Al1 N201 91.57(8) ?
O1 Al1 N201 91.24(8) ?
O101 Al1 N1 178.01(9) ?
N1 Al1 O1 83.72(8) y
O201 Al1 N1 89.37(8) ?
N201 Al1 N1 90.27(8) ?
N101 Al1 O101 87.22(8) y
N201 Al1 O201 87.13(8) y
O1 Al1 N101 83.70(8) ?
O201 Al1 N101 98.09(8) ?
N201 Al1 N101 174.66(9) ?
N1 Al1 N101 90.88(8) ?
C19 N1 C23 119.4(2) ?
C19 N1 Al1 122.90(16) ?
C23 N1 Al1 117.66(16) ?
C1 O1 Al1 123.63(15) ?
O1 C1 C6 121.4(2) ?
O1 C1 C2 118.3(2) ?
C6 C1 C2 120.3(2) ?
C3 C2 C1 117.6(2) ?
C3 C2 C11 122.1(2) ?
C1 C2 C11 120.3(2) ?
C2 C3 C4 122.6(2) ?
C2 C3 H3 118.7 ?
C4 C3 H3 118.7 ?
C10 C4 C5 120.4(2) ?
C10 C4 C3 120.4(2) ?
C5 C4 C3 119.3(2) ?
C4 C5 C7 116.4(2) ?
C4 C5 C6 118.7(2) ?
C7 C5 C6 124.6(2) ?
C1 C6 C5 118.5(2) ?
C1 C6 C19 118.7(2) ?
C5 C6 C19 122.7(2) ?
C8 C7 C5 121.9(2) ?
C8 C7 H7 119.0 ?
C5 C7 H7 119.0 ?
C7 C8 C9 122.0(2) ?
C7 C8 H8 119.0 ?
C9 C8 H8 119.0 ?
C10 C9 C8 116.7(2) ?
C10 C9 C15 123.0(2) ?
C8 C9 C15 120.1(2) ?
C9 C10 C4 122.5(2) ?
C9 C10 H10 118.7 ?
C4 C10 H10 118.7 ?
C13 C11 C2 109.7(2) ?
C13 C11 C14 107.2(2) ?
C2 C11 C14 111.1(2) ?
C13 C11 C12 109.8(2) ?
C2 C11 C12 111.4(2) ?
C14 C11 C12 107.6(2) ?
C11 C12 H12A 109.5 ?
C11 C12 H12B 109.5 ?
H12A C12 H12B 109.5 ?
C11 C12 H12C 109.5 ?
H12A C12 H12C 109.5 ?
H12B C12 H12C 109.5 ?
C11 C13 H13A 109.5 ?
C11 C13 H13B 109.5 ?
H13A C13 H13B 109.5 ?
C11 C13 H13C 109.5 ?
H13A C13 H13C 109.5 ?
H13B C13 H13C 109.5 ?
C11 C14 H14A 109.5 ?
C11 C14 H14B 109.5 ?
H14A C14 H14B 109.5 ?
C11 C14 H14C 109.5 ?
H14A C14 H14C 109.5 ?
H14B C14 H14C 109.5 ?
C16 C15 C9 112.0(2) ?
C16 C15 C17 108.2(2) ?
C9 C15 C17 110.3(2) ?
C16 C15 C18 108.5(2) ?
C9 C15 C18 108.2(2) ?
C17 C15 C18 109.6(2) ?
C15 C16 H16A 109.5 ?
C15 C16 H16B 109.5 ?
H16A C16 H16B 109.5 ?
C15 C16 H16C 109.5 ?
H16A C16 H16C 109.5 ?
H16B C16 H16C 109.5 ?
C15 C17 H17A 109.5 ?
C15 C17 H17B 109.5 ?
H17A C17 H17B 109.5 ?
C15 C17 H17C 109.5 ?
H17A C17 H17C 109.5 ?
H17B C17 H17C 109.5 ?
C15 C18 H18A 109.5 ?
C15 C18 H18B 109.5 ?
H18A C18 H18B 109.5 ?
C15 C18 H18C 109.5 ?
H18A C18 H18C 109.5 ?
H18B C18 H18C 109.5 ?
N1 C19 C20 119.9(2) ?
N1 C19 C6 118.6(2) ?
C20 C19 C6 121.4(2) ?
C21 C20 C27 118.1(2) ?
C21 C20 C19 118.8(2) ?
C27 C20 C19 123.0(2) ?
C22 C21 C20 118.5(2) ?
C22 C21 C24 121.6(2) ?
C20 C21 C24 119.8(2) ?
C23 C22 C21 119.0(2) ?
C23 C22 H22 120.5 ?
C21 C22 H22 120.5 ?
C22 C23 N1 123.7(2) ?
C22 C23 H23 118.2 ?
N1 C23 H23 118.2 ?
C25 C24 C21 120.4(2) ?
C25 C24 H24 119.8 ?
C21 C24 H24 119.8 ?
C24 C25 C26 120.1(3) ?
C24 C25 H25 119.9 ?
C26 C25 H25 119.9 ?
C27 C26 C25 120.6(3) ?
C27 C26 H26 119.7 ?
C25 C26 H26 119.7 ?
C26 C27 C20 120.8(2) ?
C26 C27 H27 119.6 ?
C20 C27 H27 119.6 ?
C119 N101 C123 118.5(2) ?
C119 N101 Al1 118.71(16) ?
C123 N101 Al1 118.25(16) ?
C101 O101 Al1 119.10(15) ?
O101 C101 C106 119.7(2) ?
O101 C101 C102 120.7(2) ?
C106 C101 C102 119.5(2) ?
C103 C102 C101 117.9(2) ?
C103 C102 C111 120.6(2) ?
C101 C102 C111 121.4(2) ?
C102 C103 C104 123.6(2) ?
C102 C103 H103 118.2 ?
C104 C103 H103 118.2 ?
C105 C104 C110 120.2(2) ?
C105 C104 C103 118.6(2) ?
C110 C104 C103 121.1(2) ?
C104 C105 C107 116.7(2) ?
C104 C105 C106 118.5(2) ?
C107 C105 C106 124.6(2) ?
C101 C106 C105 121.0(2) ?
C101 C106 C119 118.5(2) ?
C105 C106 C119 120.4(2) ?
C108 C107 C105 121.4(2) ?
C108 C107 H107 119.3 ?
C105 C107 H107 119.3 ?
C107 C108 C109 122.7(2) ?
C107 C108 H108 118.6 ?
C109 C108 H108 118.6 ?
C110 C109 C108 116.4(2) ?
C110 C109 C115 120.4(2) ?
C108 C109 C115 123.1(2) ?
C109 C110 C104 122.6(2) ?
C109 C110 H110 118.7 ?
C104 C110 H110 118.7 ?
C112 C111 C102 111.7(2) ?
C112 C111 C113 107.3(2) ?
C102 C111 C113 111.6(2) ?
C112 C111 C114 106.8(2) ?
C102 C111 C114 108.5(2) ?
C113 C111 C114 110.8(2) ?
C111 C112 H11A 109.5 ?
C111 C112 H11B 109.5 ?
H11A C112 H11B 109.5 ?
C111 C112 H11C 109.5 ?
H11A C112 H11C 109.5 ?
H11B C112 H11C 109.5 ?
C111 C113 H11D 109.5 ?
C111 C113 H11E 109.5 ?
H11D C113 H11E 109.5 ?
C111 C113 H11F 109.5 ?
H11D C113 H11F 109.5 ?
H11E C113 H11F 109.5 ?
C111 C114 H11G 109.5 ?
C111 C114 H11H 109.5 ?
H11G C114 H11H 109.5 ?
C111 C114 H11I 109.5 ?
H11G C114 H11I 109.5 ?
H11H C114 H11I 109.5 ?
C116 C115 C117 108.5(2) ?
C116 C115 C118 109.7(2) ?
C117 C115 C118 107.8(2) ?
C116 C115 C109 111.0(2) ?
C117 C115 C109 111.8(2) ?
C118 C115 C109 107.8(2) ?
C115 C116 H11J 109.5 ?
C115 C116 H11K 109.5 ?
H11J C116 H11K 109.5 ?
C115 C116 H11L 109.5 ?
H11J C116 H11L 109.5 ?
H11K C116 H11L 109.5 ?
C115 C117 H11M 109.5 ?
C115 C117 H11N 109.5 ?
H11M C117 H11N 109.5 ?
C115 C117 H11O 109.5 ?
H11M C117 H11O 109.5 ?
H11N C117 H11O 109.5 ?
C115 C118 H11P 109.5 ?
C115 C118 H11Q 109.5 ?
H11P C118 H11Q 109.5 ?
C115 C118 H11R 109.5 ?
H11P C118 H11R 109.5 ?
H11Q C118 H11R 109.5 ?
N101 C119 C120 120.9(2) ?
N101 C119 C106 118.4(2) ?
C120 C119 C106 120.6(2) ?
C121 C120 C127 118.7(2) ?
C121 C120 C119 118.8(2) ?
C127 C120 C119 122.4(2) ?
C122 C121 C120 117.7(2) ?
C122 C121 C124 122.9(2) ?
C120 C121 C124 119.4(2) ?
C123 C122 C121 119.6(2) ?
C123 C122 H122 120.2 ?
C121 C122 H122 120.2 ?
C122 C123 N101 123.8(2) ?
C122 C123 H123 118.1 ?
N101 C123 H123 118.1 ?
C125 C124 C121 120.3(2) ?
C125 C124 H124 119.9 ?
C121 C124 H124 119.9 ?
C124 C125 C126 120.5(2) ?
C124 C125 H125 119.8 ?
C126 C125 H125 119.8 ?
C127 C126 C125 120.6(3) ?
C127 C126 H126 119.7 ?
C125 C126 H126 119.7 ?
C126 C127 C120 120.4(2) ?
C126 C127 H127 119.8 ?
C120 C127 H127 119.8 ?
C219 N201 C223 119.4(2) ?
C219 N201 Al1 122.53(16) ?
C223 N201 Al1 118.06(16) ?
C201 O201 Al1 123.51(15) ?
O201 C201 C206 121.3(2) ?
O201 C201 C202 119.7(2) ?
C206 C201 C202 119.1(2) ?
C203 C202 C201 117.6(2) ?
C203 C202 C211 122.1(2) ?
C201 C202 C211 120.2(2) ?
C202 C203 C204 123.0(2) ?
C202 C203 H203 118.5 ?
C204 C203 H203 118.5 ?
C205 C204 C210 119.8(2) ?
C205 C204 C203 118.5(2) ?
C210 C204 C203 121.8(2) ?
C204 C205 C207 117.6(2) ?
C204 C205 C206 119.0(2) ?
C207 C205 C206 123.2(2) ?
C201 C206 C205 119.4(2) ?
C201 C206 C219 120.1(2) ?
C205 C206 C219 120.5(2) ?
C208 C207 C205 121.2(2) ?
C208 C207 H207 119.4 ?
C205 C207 H207 119.4 ?
C207 C208 C209 122.0(2) ?
C207 C208 H208 119.0 ?
C209 C208 H208 119.0 ?
C210 C209 C208 117.2(2) ?
C210 C209 C215 124.2(2) ?
C208 C209 C215 118.6(2) ?
C209 C210 C204 122.1(2) ?
C209 C210 H210 118.9 ?
C204 C210 H210 118.9 ?
C202 C211 C213 109.7(2) ?
C202 C211 C212 111.5(2) ?
C213 C211 C212 107.5(2) ?
C202 C211 C214 111.5(2) ?
C213 C211 C214 109.6(2) ?
C212 C211 C214 106.9(2) ?
C211 C212 H21A 109.5 ?
C211 C212 H21B 109.5 ?
H21A C212 H21B 109.5 ?
C211 C212 H21C 109.5 ?
H21A C212 H21C 109.5 ?
H21B C212 H21C 109.5 ?
C211 C213 H21D 109.5 ?
C211 C213 H21E 109.5 ?
H21D C213 H21E 109.5 ?
C211 C213 H21F 109.5 ?
H21D C213 H21F 109.5 ?
H21E C213 H21F 109.5 ?
C211 C214 H21G 109.5 ?
C211 C214 H21H 109.5 ?
H21G C214 H21H 109.5 ?
C211 C214 H21I 109.5 ?
H21G C214 H21I 109.5 ?
H21H C214 H21I 109.5 ?
C216 C215 C209 112.2(2) ?
C216 C215 C218 108.9(3) ?
C209 C215 C218 109.1(2) ?
C216 C215 C217 108.5(3) ?
C209 C215 C217 109.2(2) ?
C218 C215 C217 109.0(3) ?
C215 C216 H21J 109.5 ?
C215 C216 H21K 109.5 ?
H21J C216 H21K 109.5 ?
C215 C216 H21L 109.5 ?
H21J C216 H21L 109.5 ?
H21K C216 H21L 109.5 ?
C215 C217 H21M 109.5 ?
C215 C217 H21N 109.5 ?
H21M C217 H21N 109.5 ?
C215 C217 H21O 109.5 ?
H21M C217 H21O 109.5 ?
H21N C217 H21O 109.5 ?
C215 C218 H21P 109.5 ?
C215 C218 H21Q 109.5 ?
H21P C218 H21Q 109.5 ?
C215 C218 H21R 109.5 ?
H21P C218 H21R 109.5 ?
H21Q C218 H21R 109.5 ?
N201 C219 C220 120.3(2) ?
N201 C219 C206 119.2(2) ?
C220 C219 C206 120.5(2) ?
C221 C220 C227 118.3(2) ?
C221 C220 C219 118.2(2) ?
C227 C220 C219 123.4(2) ?
C220 C221 C222 118.1(2) ?
C220 C221 C224 119.4(2) ?
C222 C221 C224 122.4(2) ?
C223 C222 C221 118.9(2) ?
C223 C222 H222 120.5 ?
C221 C222 H222 120.5 ?
C222 C223 N201 123.3(2) ?
C222 C223 H223 118.4 ?
N201 C223 H223 118.4 ?
C225 C224 C221 120.2(3) ?
C225 C224 H224 119.9 ?
C221 C224 H224 119.9 ?
C224 C225 C226 120.4(3) ?
C224 C225 H225 119.8 ?
C226 C225 H225 119.8 ?
C227 C226 C225 120.7(3) ?
C227 C226 H226 119.7 ?
C225 C226 H226 119.7 ?
C226 C227 C220 120.5(2) ?
C226 C227 H227 119.8 ?
C220 C227 H227 119.8 ?
C302 C301 H30A 109.5 ?
C302 C301 H30B 109.5 ?
H30A C301 H30B 109.5 ?
C302 C301 H30C 109.5 ?
H30A C301 H30C 109.5 ?
H30B C301 H30C 109.5 ?
C303 C302 C307 120.0 ?
C303 C302 C301 119.6(3) ?
C307 C302 C301 120.3(3) ?
C304 C303 C302 120.0 ?
C304 C303 H303 120.0 ?
C302 C303 H303 120.0 ?
C303 C304 C305 120.0 ?
C303 C304 H304 120.0 ?
C305 C304 H304 120.0 ?
C306 C305 C304 120.0 ?
C306 C305 H305 120.0 ?
C304 C305 H305 120.0 ?
C307 C306 C305 120.0 ?
C307 C306 H306 120.0 ?
C305 C306 H306 120.0 ?
C306 C307 C302 120.0 ?
C306 C307 H307 120.0 ?
C302 C307 H307 120.0 ?
C403 C402 C407 120.0 ?
C403 C402 C401 118.8(6) ?
C407 C402 C401 121.2(6) ?
C404 C403 C402 120.0 ?
C404 C403 H403 120.0 ?
C402 C403 H403 120.0 ?
C403 C404 C405 120.0 ?
C403 C404 H404 120.0 ?
C405 C404 H404 120.0 ?
C406 C405 C404 120.0 ?
C406 C405 H405 120.0 ?
C404 C405 H405 120.0 ?
C405 C406 C407 120.0 ?
C405 C406 H406 120.0 ?
C407 C406 H406 120.0 ?
C406 C407 C402 120.0 ?
C406 C407 H407 120.0 ?
C402 C407 H407 120.0 ?

loop_
_geom_bond_atom_site_label_1
_geom_bond_atom_site_label_2
_geom_bond_distance
_geom_bond_publ_flag
Al1 N1 2.077(2) y
Al1 N101 2.110(2) y
Al1 N201 2.035(2) y
Al1 O1 1.8485(17) y
Al1 O101 1.8338(18) y
Al1 O201 1.8573(17) y
N1 C19 1.345(3) ?
N1 C23 1.376(3) ?
O1 C1 1.317(3) ?
C1 C6 1.408(3) ?
C1 C2 1.445(3) ?
C2 C3 1.366(3) ?
C2 C11 1.532(3) ?
C3 C4 1.427(3) ?
C3 H3 0.9500 ?
C4 C10 1.414(3) ?
C4 C5 1.417(3) ?
C5 C7 1.419(3) ?
C5 C6 1.442(3) ?
C6 C19 1.477(3) ?
C7 C8 1.366(3) ?
C7 H7 0.9500 ?
C8 C9 1.419(3) ?
C8 H8 0.9500 ?
C9 C10 1.373(3) ?
C9 C15 1.536(3) ?
C10 H10 0.9500 ?
C11 C13 1.532(4) ?
C11 C14 1.535(3) ?
C11 C12 1.535(4) ?
C12 H12A 0.9800 ?
C12 H12B 0.9800 ?
C12 H12C 0.9800 ?
C13 H13A 0.9800 ?
C13 H13B 0.9800 ?
C13 H13C 0.9800 ?
C14 H14A 0.9800 ?
C14 H14B 0.9800 ?
C14 H14C 0.9800 ?
C15 C16 1.534(4) ?
C15 C17 1.537(4) ?
C15 C18 1.539(4) ?
C16 H16A 0.9800 ?
C16 H16B 0.9800 ?
C16 H16C 0.9800 ?
C17 H17A 0.9800 ?
C17 H17B 0.9800 ?
C17 H17C 0.9800 ?
C18 H18A 0.9800 ?
C18 H18B 0.9800 ?
C18 H18C 0.9800 ?
C19 C20 1.450(3) ?
C20 C21 1.414(3) ?
C20 C27 1.418(3) ?
C21 C22 1.412(4) ?
C21 C24 1.418(4) ?
C22 C23 1.356(4) ?
C22 H22 0.9500 ?
C23 H23 0.9500 ?
C24 C25 1.362(4) ?
C24 H24 0.9500 ?
C25 C26 1.409(4) ?
C25 H25 0.9500 ?
C26 C27 1.369(4) ?
C26 H26 0.9500 ?
C27 H27 0.9500 ?
N101 C119 1.341(3) ?
N101 C123 1.375(3) ?
O101 C101 1.332(3) ?
C101 C106 1.402(3) ?
C101 C102 1.442(3) ?
C102 C103 1.369(3) ?
C102 C111 1.534(3) ?
C103 C104 1.420(3) ?
C103 H103 0.9500 ?
C104 C105 1.413(3) ?
C104 C110 1.414(3) ?
C105 C107 1.423(3) ?
C105 C106 1.429(3) ?
C106 C119 1.475(3) ?
C107 C108 1.369(3) ?
C107 H107 0.9500 ?
C108 C109 1.409(4) ?
C108 H108 0.9500 ?
C109 C110 1.382(4) ?
C109 C115 1.537(3) ?
C110 H110 0.9500 ?
C111 C112 1.533(4) ?
C111 C113 1.537(3) ?
C111 C114 1.546(4) ?
C112 H11A 0.9800 ?
C112 H11B 0.9800 ?
C112 H11C 0.9800 ?
C113 H11D 0.9800 ?
C113 H11E 0.9800 ?
C113 H11F 0.9800 ?
C114 H11G 0.9800 ?
C114 H11H 0.9800 ?
C114 H11I 0.9800 ?
C115 C116 1.526(4) ?
C115 C117 1.531(4) ?
C115 C118 1.537(4) ?
C116 H11J 0.9800 ?
C116 H11K 0.9800 ?
C116 H11L 0.9800 ?
C117 H11M 0.9800 ?
C117 H11N 0.9800 ?
C117 H11O 0.9800 ?
C118 H11P 0.9800 ?
C118 H11Q 0.9800 ?
C118 H11R 0.9800 ?
C119 C120 1.438(3) ?
C120 C121 1.419(3) ?
C120 C127 1.424(4) ?
C121 C122 1.412(4) ?
C121 C124 1.420(4) ?
C122 C123 1.353(4) ?
C122 H122 0.9500 ?
C123 H123 0.9500 ?
C124 C125 1.369(4) ?
C124 H124 0.9500 ?
C125 C126 1.410(4) ?
C125 H125 0.9500 ?
C126 C127 1.368(4) ?
C126 H126 0.9500 ?
C127 H127 0.9500 ?
N201 C219 1.333(3) ?
N201 C223 1.377(3) ?
O201 C201 1.322(3) ?
C201 C206 1.401(3) ?
C201 C202 1.455(3) ?
C202 C203 1.369(4) ?
C202 C211 1.536(3) ?
C203 C204 1.429(4) ?
C203 H203 0.9500 ?
C204 C205 1.409(3) ?
C204 C210 1.419(4) ?
C205 C207 1.421(3) ?
C205 C206 1.435(3) ?
C206 C219 1.474(3) ?
C207 C208 1.361(4) ?
C207 H207 0.9500 ?
C208 C209 1.421(4) ?
C208 H208 0.9500 ?
C209 C210 1.375(4) ?
C209 C215 1.527(4) ?
C210 H210 0.9500 ?
C211 C213 1.539(4) ?
C211 C212 1.539(3) ?
C211 C214 1.542(4) ?
C212 H21A 0.9800 ?
C212 H21B 0.9800 ?
C212 H21C 0.9800 ?
C213 H21D 0.9800 ?
C213 H21E 0.9800 ?
C213 H21F 0.9800 ?
C214 H21G 0.9800 ?
C214 H21H 0.9800 ?
C214 H21I 0.9800 ?
C215 C216 1.515(4) ?
C215 C218 1.528(4) ?
C215 C217 1.537(4) ?
C216 H21J 0.9800 ?
C216 H21K 0.9800 ?
C216 H21L 0.9800 ?
C217 H21M 0.9800 ?
C217 H21N 0.9800 ?
C217 H21O 0.9800 ?
C218 H21P 0.9800 ?
C218 H21Q 0.9800 ?
C218 H21R 0.9800 ?
C219 C220 1.442(3) ?
C220 C221 1.413(3) ?
C220 C227 1.419(4) ?
C221 C222 1.418(4) ?
C221 C224 1.421(4) ?
C222 C223 1.349(3) ?
C222 H222 0.9500 ?
C223 H223 0.9500 ?
C224 C225 1.359(4) ?
C224 H224 0.9500 ?
C225 C226 1.407(4) ?
C225 H225 0.9500 ?
C226 C227 1.364(4) ?
C226 H226 0.9500 ?
C227 H227 0.9500 ?
C301 C302 1.481(4) ?
C301 H30A 0.9800 ?
C301 H30B 0.9800 ?
C301 H30C 0.9800 ?
C302 C303 1.3900 ?
C302 C307 1.3900 ?
C303 C304 1.3900 ?
C303 H303 0.9500 ?
C304 C305 1.3900 ?
C304 H304 0.9500 ?
C305 C306 1.3900 ?
C305 H305 0.9500 ?
C306 C307 1.3900 ?
C306 H306 0.9500 ?
C307 H307 0.9500 ?
C401 C402 1.491(12) ?
C401 H40A 0.9800 ?
C401 H40B 0.9800 ?
C401 H40C 0.9800 ?
C402 C403 1.3900 ?
C402 C407 1.3900 ?
C403 C404 1.3900 ?
C403 H403 0.9500 ?
C404 C405 1.3900 ?
C404 H404 0.9500 ?
C405 C406 1.3900 ?
C405 H405 0.9500 ?
C406 C407 1.3900 ?
C406 H406 0.9500 ?
C407 H407 0.9500 ?

loop_
_geom_torsion_atom_site_label_1
_geom_torsion_atom_site_label_2
_geom_torsion_atom_site_label_3
_geom_torsion_atom_site_label_4
_geom_torsion
O1 Al1 N1 C19 35.64(19)
O201 Al1 N1 C19 -142.71(19)
N201 Al1 N1 C19 -55.58(19)
N101 Al1 N1 C19 119.20(19)
O1 Al1 N1 C23 -142.82(18)
O201 Al1 N1 C23 38.83(18)
N201 Al1 N1 C23 125.96(18)
N101 Al1 N1 C23 -59.25(18)
O101 Al1 O1 C1 126.65(18)
N201 Al1 O1 C1 34.96(19)
N1 Al1 O1 C1 -55.18(19)
N101 Al1 O1 C1 -146.76(19)
Al1 O1 C1 C6 37.3(3)
Al1 O1 C1 C2 -141.33(18)
O1 C1 C2 C3 163.1(2)
C6 C1 C2 C3 -15.5(3)
O1 C1 C2 C11 -15.1(3)
C6 C1 C2 C11 166.3(2)
C1 C2 C3 C4 0.3(4)
C11 C2 C3 C4 178.5(2)
C2 C3 C4 C10 -170.9(2)
C2 C3 C4 C5 8.9(4)
C10 C4 C5 C7 2.6(3)
C3 C4 C5 C7 -177.2(2)
C10 C4 C5 C6 176.6(2)
C3 C4 C5 C6 -3.2(3)
O1 C1 C6 C5 -157.6(2)
C2 C1 C6 C5 21.0(3)
O1 C1 C6 C19 20.1(3)
C2 C1 C6 C19 -161.4(2)
C4 C5 C6 C1 -11.4(3)
C7 C5 C6 C1 162.1(2)
C4 C5 C6 C19 171.1(2)
C7 C5 C6 C19 -15.4(4)
C4 C5 C7 C8 -1.0(4)
C6 C5 C7 C8 -174.7(2)
C5 C7 C8 C9 -1.1(4)
C7 C8 C9 C10 1.7(4)
C7 C8 C9 C15 178.8(2)
C8 C9 C10 C4 -0.1(4)
C15 C9 C10 C4 -177.1(2)
C5 C4 C10 C9 -2.1(4)
C3 C4 C10 C9 177.7(2)
C3 C2 C11 C13 129.8(3)
C1 C2 C11 C13 -52.1(3)
C3 C2 C11 C14 11.4(3)
C1 C2 C11 C14 -170.5(2)
C3 C2 C11 C12 -108.5(3)
C1 C2 C11 C12 69.6(3)
C10 C9 C15 C16 -14.5(4)
C8 C9 C15 C16 168.5(2)
C10 C9 C15 C17 -135.1(3)
C8 C9 C15 C17 48.0(3)
C10 C9 C15 C18 105.0(3)
C8 C9 C15 C18 -71.9(3)
C23 N1 C19 C20 3.1(3)
Al1 N1 C19 C20 -175.34(16)
C23 N1 C19 C6 178.7(2)
Al1 N1 C19 C6 0.3(3)
C1 C6 C19 N1 -36.5(3)
C5 C6 C19 N1 141.1(2)
C1 C6 C19 C20 139.1(2)
C5 C6 C19 C20 -43.4(3)
N1 C19 C20 C21 -9.1(3)
C6 C19 C20 C21 175.4(2)
N1 C19 C20 C27 167.2(2)
C6 C19 C20 C27 -8.3(4)
C27 C20 C21 C22 -169.2(2)
C19 C20 C21 C22 7.3(4)
C27 C20 C21 C24 6.1(4)
C19 C20 C21 C24 -177.3(2)
C20 C21 C22 C23 0.2(4)
C24 C21 C22 C23 -175.1(3)
C21 C22 C23 N1 -6.6(4)
C19 N1 C23 C22 5.0(4)
Al1 N1 C23 C22 -176.5(2)
C22 C21 C24 C25 171.9(3)
C20 C21 C24 C25 -3.4(4)
C21 C24 C25 C26 -1.2(4)
C24 C25 C26 C27 2.8(4)
C25 C26 C27 C20 0.1(4)
C21 C20 C27 C26 -4.6(4)
C19 C20 C27 C26 179.0(2)
O101 Al1 N101 C119 -16.36(18)
O1 Al1 N101 C119 -112.20(18)
O201 Al1 N101 C119 74.73(18)
N1 Al1 N101 C119 164.22(18)
O101 Al1 N101 C123 139.50(18)
O1 Al1 N101 C123 43.67(18)
O201 Al1 N101 C123 -129.40(18)
N1 Al1 N101 C123 -39.91(19)
O1 Al1 O101 C101 139.92(17)
O201 Al1 O101 C101 -41.51(17)
N201 Al1 O101 C101 -128.68(17)
N101 Al1 O101 C101 56.52(17)
Al1 O101 C101 C106 -52.6(3)
Al1 O101 C101 C102 127.7(2)
O101 C101 C102 C103 -175.3(2)
C106 C101 C102 C103 5.0(4)
O101 C101 C102 C111 1.6(4)
C106 C101 C102 C111 -178.1(2)
C101 C102 C103 C104 3.0(4)
C111 C102 C103 C104 -174.0(2)
C102 C103 C104 C105 -5.7(4)
C102 C103 C104 C110 171.0(2)
C110 C104 C105 C107 -1.0(4)
C103 C104 C105 C107 175.7(2)
C110 C104 C105 C106 -176.3(2)
C103 C104 C105 C106 0.4(4)
O101 C101 C106 C105 170.1(2)
C102 C101 C106 C105 -10.2(4)
O101 C101 C106 C119 -7.8(3)
C102 C101 C106 C119 171.9(2)
C104 C105 C106 C101 7.4(4)
C107 C105 C106 C101 -167.5(2)
C104 C105 C106 C119 -174.7(2)
C107 C105 C106 C119 10.4(4)
C104 C105 C107 C108 0.0(4)
C106 C105 C107 C108 175.1(3)
C105 C107 C108 C109 0.1(4)
C107 C108 C109 C110 0.6(4)
C107 C108 C109 C115 -175.2(3)
C108 C109 C110 C104 -1.6(4)
C115 C109 C110 C104 174.3(2)
C105 C104 C110 C109 1.8(4)
C103 C104 C110 C109 -174.8(3)
C103 C102 C111 C112 -10.0(3)
C101 C102 C111 C112 173.1(2)
C103 C102 C111 C113 -130.2(3)
C101 C102 C111 C113 52.9(3)
C103 C102 C111 C114 107.4(3)
C101 C102 C111 C114 -69.5(3)
C110 C109 C115 C116 48.5(3)
C108 C109 C115 C116 -135.8(3)
C110 C109 C115 C117 169.9(2)
C108 C109 C115 C117 -14.4(4)
C110 C109 C115 C118 -71.7(3)
C108 C109 C115 C118 103.9(3)
C123 N101 C119 C120 -7.1(3)
Al1 N101 C119 C120 148.66(18)
C123 N101 C119 C106 176.2(2)
Al1 N101 C119 C106 -28.0(3)
C101 C106 C119 N101 49.2(3)
C105 C106 C119 N101 -128.7(2)
C101 C106 C119 C120 -127.5(2)
C105 C106 C119 C120 54.6(3)
N101 C119 C120 C121 9.3(3)
C106 C119 C120 C121 -174.2(2)
N101 C119 C120 C127 -167.4(2)
C106 C119 C120 C127 9.2(4)
C127 C120 C121 C122 172.8(2)
C119 C120 C121 C122 -4.0(3)
C127 C120 C121 C124 -4.9(3)
C119 C120 C121 C124 178.3(2)
C120 C121 C122 C123 -3.0(4)
C124 C121 C122 C123 174.6(2)
C121 C122 C123 N101 5.4(4)
C119 N101 C123 C122 -0.2(4)
Al1 N101 C123 C122 -156.1(2)
C122 C121 C124 C125 -173.4(2)
C120 C121 C124 C125 4.2(4)
C121 C124 C125 C126 -0.4(4)
C124 C125 C126 C127 -2.6(4)
C125 C126 C127 C120 1.8(4)
C121 C120 C127 C126 1.9(4)
C119 C120 C127 C126 178.6(2)
O101 Al1 N201 C219 123.14(19)
O1 Al1 N201 C219 -141.33(19)
O201 Al1 N201 C219 31.74(19)
N1 Al1 N201 C219 -57.61(19)
O101 Al1 N201 C223 -55.32(18)
O1 Al1 N201 C223 40.21(18)
O201 Al1 N201 C223 -146.71(18)
N1 Al1 N201 C223 123.93(18)
O101 Al1 O201 C201 -140.57(18)
N201 Al1 O201 C201 -49.07(19)
N1 Al1 O201 C201 41.22(19)
N101 Al1 O201 C201 132.02(18)
Al1 O201 C201 C206 30.3(3)
Al1 O201 C201 C202 -148.44(19)
O201 C201 C202 C203 164.8(2)
C206 C201 C202 C203 -13.9(4)
O201 C201 C202 C211 -15.6(4)
C206 C201 C202 C211 165.7(2)
C201 C202 C203 C204 -1.7(4)
C211 C202 C203 C204 178.8(2)
C202 C203 C204 C205 8.9(4)
C202 C203 C204 C210 -170.0(3)
C210 C204 C205 C207 3.5(4)
C203 C204 C205 C207 -175.4(2)
C210 C204 C205 C206 178.3(2)
C203 C204 C205 C206 -0.7(4)
O201 C201 C206 C205 -156.6(2)
C202 C201 C206 C205 22.1(4)
O201 C201 C206 C219 22.5(4)
C202 C201 C206 C219 -158.8(2)
C204 C205 C206 C201 -14.7(4)
C207 C205 C206 C201 159.7(2)
C204 C205 C206 C219 166.2(2)
C207 C205 C206 C219 -19.4(4)
C204 C205 C207 C208 -1.4(4)
C206 C205 C207 C208 -175.9(2)
C205 C207 C208 C209 -1.3(4)
C207 C208 C209 C210 1.8(4)
C207 C208 C209 C215 -179.8(3)
C208 C209 C210 C204 0.5(4)
C215 C209 C210 C204 -177.9(3)
C205 C204 C210 C209 -3.1(4)
C203 C204 C210 C209 175.8(3)
C203 C202 C211 C213 124.9(3)
C201 C202 C211 C213 -54.7(3)
C203 C202 C211 C212 5.9(4)
C201 C202 C211 C212 -173.7(2)
C203 C202 C211 C214 -113.6(3)
C201 C202 C211 C214 66.9(3)
C210 C209 C215 C216 -4.2(4)
C208 C209 C215 C216 177.4(3)
C210 C209 C215 C218 116.4(3)
C208 C209 C215 C218 -61.9(4)
C210 C209 C215 C217 -124.6(3)
C208 C209 C215 C217 57.1(3)
C223 N201 C219 C220 3.6(3)
Al1 N201 C219 C220 -174.82(17)
C223 N201 C219 C206 -178.8(2)
Al1 N201 C219 C206 2.8(3)
C201 C206 C219 N201 -38.0(3)
C205 C206 C219 N201 141.1(2)
C201 C206 C219 C220 139.6(2)
C205 C206 C219 C220 -41.3(3)
N201 C219 C220 C221 -13.5(4)
C206 C219 C220 C221 168.9(2)
N201 C219 C220 C227 165.3(2)
C206 C219 C220 C227 -12.2(4)
C227 C220 C221 C222 -166.7(2)
C219 C220 C221 C222 12.2(4)
C227 C220 C221 C224 9.0(4)
C219 C220 C221 C224 -172.1(2)
C220 C221 C222 C223 -1.5(4)
C224 C221 C222 C223 -177.1(3)
C221 C222 C223 N201 -9.0(4)
C219 N201 C223 C222 8.0(4)
Al1 N201 C223 C222 -173.5(2)
C220 C221 C224 C225 -4.9(4)
C222 C221 C224 C225 170.7(3)
C221 C224 C225 C226 -1.7(5)
C224 C225 C226 C227 4.1(5)
C225 C226 C227 C220 0.2(4)
C221 C220 C227 C226 -6.7(4)
C219 C220 C227 C226 174.4(3)
C307 C302 C303 C304 0.0
C301 C302 C303 C304 -178.0(3)
C302 C303 C304 C305 0.0
C303 C304 C305 C306 0.0
C304 C305 C306 C307 0.0
C305 C306 C307 C302 0.0
C303 C302 C307 C306 0.0
C301 C302 C307 C306 178.0(3)
C407 C402 C403 C404 0.0
C401 C402 C403 C404 178.5(7)
C402 C403 C404 C405 0.0
C403 C404 C405 C406 0.0
C404 C405 C406 C407 0.0
C405 C406 C407 C402 0.0
C403 C402 C407 C406 0.0
C401 C402 C407 C406 -178.4(8)
